data_7038166
loop_
_publ_author_name
'Bottorff, Shalina C.'
'Powell, Ashton S.'
'Barnes, Charles L.'
'Wherland, Scot'
'Benny, Paul D.'

_publ_section_title
;
 Recovery of rhodium with a novel soft donor ligand using solvent
 extraction techniques in chloride media.
;
_journal_issue 8
_journal_name_full 'Dalton transactions (Cambridge, England : 2003)'
_journal_page_first 3264
_journal_page_last 3267
_journal_paper_doi 10.1039/c5dt04876a
_journal_volume 45
_journal_year 2016
_chemical_absolute_configuration ad
_chemical_formula_sum 'C19 H33 Cl3 N Rh S2'
_chemical_formula_weight 548.84
_space_group_IT_number 19
_symmetry_cell_setting orthorhombic
_symmetry_Int_Tables_number 19
_symmetry_space_group_name_Hall 'P 2ac 2ab'
_symmetry_space_group_name_H-M 'P 21 21 21'
_atom_sites_solution_hydrogens geom
_atom_sites_solution_primary direct
_atom_sites_solution_secondary difmap
_audit_creation_method SHELXL-97
_audit_update_record
;
2015-12-08 deposited with the CCDC.
2016-01-25 downloaded from the CCDC.
;
_cell_angle_alpha 90.00
_cell_angle_beta 90.00
_cell_angle_gamma 90.00
_cell_formula_units_Z 4
_cell_length_a 8.2408(13)
_cell_length_b 12.5927(19)
_cell_length_c 23.083(4)
_cell_measurement_reflns_used 9957
_cell_measurement_temperature 173(2)
_cell_measurement_theta_max 27.4
_cell_measurement_theta_min 2.4
_cell_volume 2395.4(7)
_computing_cell_refinement 'APEX2 (Bruker AXS, 2008)'
_computing_data_collection 'APEX2 (Bruker AXS, 2008)'
_computing_data_reduction 'APEX2 (Bruker AXS, 2008)'
_computing_molecular_graphics 'X-SEED, Barbour, 2001'
_computing_publication_material 'CIFTAB (Sheldrick, 1997)'
_computing_structure_refinement 'SHELXL-97 (Sheldrick, 1997)'
_computing_structure_solution 'SHELXS-97 (Sheldrick, 1997)'
_diffrn_ambient_temperature 173(2)
_diffrn_measured_fraction_theta_full 0.999
_diffrn_measured_fraction_theta_max 0.999
_diffrn_measurement_device_type 'Bruker APEXII CCD area detector'
_diffrn_measurement_method 'omega scans'
_diffrn_radiation_monochromator graphite
_diffrn_radiation_type MoK\a
_diffrn_radiation_wavelength 0.71073
_diffrn_reflns_av_R_equivalents 0.0320
_diffrn_reflns_av_sigmaI/netI 0.0258
_diffrn_reflns_limit_h_max 10
_diffrn_reflns_limit_h_min -10
_diffrn_reflns_limit_k_max 16
_diffrn_reflns_limit_k_min -16
_diffrn_reflns_limit_l_max 29
_diffrn_reflns_limit_l_min -29
_diffrn_reflns_number 28087
_diffrn_reflns_theta_full 27.49
_diffrn_reflns_theta_max 27.49
_diffrn_reflns_theta_min 1.76
_diffrn_source 'fine-focus sealed tube'
_diffrn_standards_decay_% 0.0
_exptl_absorpt_coefficient_mu 1.227
_exptl_absorpt_correction_T_max 0.89
_exptl_absorpt_correction_T_min 0.77
_exptl_absorpt_correction_type multi-scan
_exptl_absorpt_process_details
;
 Data were corrected for decay and absorption using the program SADABS 
 (Sheldrick, G. M. (2003). SADABS. Version 2.10. University of
 G\"ottingen, Germany).
;
_exptl_crystal_colour Orange
_exptl_crystal_density_diffrn 1.522
_exptl_crystal_density_method 'not measured'
_exptl_crystal_description Plate
_exptl_crystal_F_000 1128
_exptl_crystal_size_max 0.35
_exptl_crystal_size_mid 0.25
_exptl_crystal_size_min 0.10
_refine_diff_density_max 0.585
_refine_diff_density_min -0.342
_refine_diff_density_rms 0.059
_refine_ls_abs_structure_details 'Flack H D (1983), Acta Cryst. A39, 876-881'
_refine_ls_abs_structure_Flack -0.01(2)
_refine_ls_extinction_method none
_refine_ls_goodness_of_fit_ref 1.029
_refine_ls_hydrogen_treatment constr
_refine_ls_matrix_type full
_refine_ls_number_parameters 256
_refine_ls_number_reflns 5486
_refine_ls_number_restraints 1
_refine_ls_restrained_S_all 1.032
_refine_ls_R_factor_all 0.0268
_refine_ls_R_factor_gt 0.0245
_refine_ls_shift/su_max 0.002
_refine_ls_shift/su_mean 0.000
_refine_ls_structure_factor_coef Fsqd
_refine_ls_weighting_details 'calc w=1/[\s^2^(Fo^2^)+(0.0292P)^2^+0.8507P] where P=(Fo^2^+2Fc^2^)/3'
_refine_ls_weighting_scheme calc
_refine_ls_wR_factor_gt 0.0567
_refine_ls_wR_factor_ref 0.0578
_reflns_number_gt 5213
_reflns_number_total 5486
_reflns_threshold_expression >2sigma(I)
_cod_data_source_file c5dt04876a2.cif
_cod_data_source_block ReSNSCl3
_cod_depositor_comments 'Adding full bibliography for 7038166.cif.'
_cod_original_cell_volume 2395.4(6)
_cod_database_code 7038166

loop_
_symmetry_equiv_pos_as_xyz
'x, y, z'
'-x+1/2, -y, z+1/2'
'x+1/2, -y+1/2, -z'
'-x, y+1/2, -z+1/2'

loop_
_atom_site_label
_atom_site_type_symbol
_atom_site_fract_x
_atom_site_fract_y
_atom_site_fract_z
_atom_site_U_iso_or_equiv
_atom_site_adp_type
_atom_site_occupancy
_atom_site_symmetry_multiplicity
_atom_site_calc_flag
_atom_site_refinement_flags
_atom_site_disorder_assembly
_atom_site_disorder_group
Rh1 Rh 0.57034(2) 0.273365(15) 0.332823(9) 0.02303(5) Uani 1 1 d . A .
Cl1 Cl 0.33468(7) 0.37936(5) 0.33117(3) 0.03226(14) Uani 1 1 d . . .
Cl2 Cl 0.46529(8) 0.17183(6) 0.40922(3) 0.03363(15) Uani 1 1 d . . .
Cl3 Cl 0.68579(8) 0.37043(5) 0.25627(3) 0.03195(15) Uani 1 1 d . . .
S1 S 0.71890(9) 0.39060(6) 0.39002(3) 0.03254(16) Uani 1 1 d . . .
S2 S 0.45459(8) 0.14015(5) 0.27722(3) 0.02779(14) Uani 1 1 d . . .
N1 N 0.7716(2) 0.18300(16) 0.33291(11) 0.0257(4) Uani 1 1 d . . .
C1 C 0.9181(4) 0.3370(2) 0.37144(16) 0.0426(8) Uani 1 1 d . A .
H1A H 0.9666 0.3816 0.3407 0.051 Uiso 1 1 calc R . .
H1B H 0.9893 0.3417 0.4059 0.051 Uiso 1 1 calc R . .
C2 C 0.9144(3) 0.2236(2) 0.35099(12) 0.0308(6) Uani 1 1 d . A .
C3 C 1.0559(3) 0.1639(2) 0.34762(13) 0.0362(7) Uani 1 1 d . . .
H3 H 1.1552 0.1918 0.3619 0.043 Uiso 1 1 calc R A .
C4 C 1.0509(3) 0.0643(2) 0.32342(14) 0.0381(7) Uani 1 1 d . A .
H4 H 1.1474 0.0235 0.3197 0.046 Uiso 1 1 calc R . .
C5 C 0.9040(4) 0.0237(2) 0.30445(13) 0.0350(7) Uani 1 1 d . . .
H5 H 0.8993 -0.0446 0.2871 0.042 Uiso 1 1 calc R A .
C6 C 0.7645(3) 0.0831(2) 0.31096(12) 0.0273(6) Uani 1 1 d . A .
C7 C 0.6013(3) 0.0398(2) 0.29691(13) 0.0335(7) Uani 1 1 d . A .
H7A H 0.5601 0.0002 0.3309 0.040 Uiso 1 1 calc R . .
H7B H 0.6120 -0.0111 0.2645 0.040 Uiso 1 1 calc R . .
C8 C 0.7027(5) 0.3559(3) 0.46627(14) 0.0501(9) Uani 0.731(7) 1 d P A 1
H8A H 0.7133 0.2781 0.4712 0.060 Uiso 0.731(7) 1 calc PR A 1
H8B H 0.7904 0.3907 0.4885 0.060 Uiso 0.731(7) 1 calc PR A 1
C9 C 0.5330(8) 0.3938(5) 0.4891(2) 0.0571(17) Uani 0.731(7) 1 d P A 1
H9A H 0.4468 0.3625 0.4646 0.068 Uiso 0.731(7) 1 calc PR A 1
H9B H 0.5174 0.3674 0.5291 0.068 Uiso 0.731(7) 1 calc PR A 1
C10 C 0.5160(8) 0.5133(5) 0.4887(3) 0.080(2) Uani 0.731(7) 1 d P A 1
H10A H 0.5205 0.5403 0.4485 0.096 Uiso 0.731(7) 1 calc PR A 1
H10B H 0.6057 0.5461 0.5110 0.096 Uiso 0.731(7) 1 calc PR A 1
C11 C 0.3509(7) 0.5416(5) 0.5166(2) 0.0922(18) Uani 0.731(7) 1 d P A 1
H11A H 0.3498 0.5060 0.5549 0.111 Uiso 0.731(7) 1 calc PR A 1
H11B H 0.3549 0.6188 0.5246 0.111 Uiso 0.731(7) 1 calc PR A 1
C12 C 0.1907(7) 0.5216(4) 0.4909(2) 0.0783(14) Uani 1 1 d . . .
H12A H 0.1671 0.4446 0.4933 0.094 Uiso 1 1 calc R A 1
H12B H 0.1943 0.5411 0.4494 0.094 Uiso 1 1 calc R A 1
C13 C 0.0535(6) 0.5822(4) 0.5197(2) 0.0855(15) Uani 1 1 d . A .
H13A H 0.0387 0.5560 0.5593 0.128 Uiso 1 1 calc R . .
H13B H -0.0469 0.5716 0.4977 0.128 Uiso 1 1 calc R . .
H13C H 0.0802 0.6580 0.5207 0.128 Uiso 1 1 calc R . .
C14 C 0.5026(4) 0.1532(3) 0.20084(13) 0.0376(7) Uani 1 1 d . A .
H14A H 0.6140 0.1815 0.1967 0.045 Uiso 1 1 calc R . .
H14B H 0.4994 0.0822 0.1824 0.045 Uiso 1 1 calc R . .
C15 C 0.3862(4) 0.2253(3) 0.17038(15) 0.0505(8) Uani 1 1 d . . .
H15A H 0.4159 0.2294 0.1289 0.061 Uiso 1 1 calc R A .
H15B H 0.3952 0.2976 0.1870 0.061 Uiso 1 1 calc R . .
C16 C 0.2055(5) 0.1859(3) 0.17588(17) 0.0611(10) Uani 1 1 d . A .
H16A H 0.2013 0.1083 0.1694 0.073 Uiso 1 1 calc R . .
H16B H 0.1656 0.2003 0.2156 0.073 Uiso 1 1 calc R . .
C17 C 0.0971(5) 0.2406(3) 0.13278(17) 0.0633(11) Uani 1 1 d . . .
H17A H 0.1304 0.2198 0.0932 0.076 Uiso 1 1 calc R A .
H17B H 0.1117 0.3184 0.1364 0.076 Uiso 1 1 calc R . .
C18 C -0.0796(5) 0.2141(5) 0.1410(2) 0.0901(16) Uani 1 1 d . A .
H18A H -0.1106 0.2281 0.1817 0.108 Uiso 1 1 calc R . .
H18B H -0.0967 0.1376 0.1332 0.108 Uiso 1 1 calc R . .
C19 C -0.1879(6) 0.2793(5) 0.10084(19) 0.0849(15) Uani 1 1 d . . .
H19A H -0.1815 0.3545 0.1117 0.127 Uiso 1 1 calc R A .
H19B H -0.3004 0.2548 0.1044 0.127 Uiso 1 1 calc R . .
H19C H -0.1514 0.2705 0.0607 0.127 Uiso 1 1 calc R . .
C10' C 0.4300(15) 0.4444(8) 0.4820(5) 0.038(3) Uani 0.269(7) 1 d PD A 2
H10C H 0.3782 0.3768 0.4936 0.046 Uiso 0.269(7) 1 calc PR A 2
H10D H 0.4152 0.4541 0.4398 0.046 Uiso 0.269(7) 1 calc PR A 2
C9' C 0.6140(18) 0.4429(12) 0.4974(5) 0.042(3) Uani 0.269(7) 1 d P A 2
H9'1 H 0.6629 0.5121 0.4871 0.051 Uiso 0.269(7) 1 calc PR A 2
H9'2 H 0.6266 0.4329 0.5397 0.051 Uiso 0.269(7) 1 calc PR A 2
C8' C 0.7027(5) 0.3559(3) 0.46627(14) 0.0501(9) Uani 0.269(7) 1 d P A 2
H8'1 H 0.6431 0.2881 0.4705 0.060 Uiso 0.269(7) 1 calc PR A 2
H8'2 H 0.8123 0.3468 0.4831 0.060 Uiso 0.269(7) 1 calc PR A 2
C11' C 0.3509(7) 0.5416(5) 0.5166(2) 0.0922(18) Uani 0.269(7) 1 d PD A 2
H11C H 0.3529 0.5321 0.5592 0.111 Uiso 0.269(7) 1 calc PR A 2
H11D H 0.3970 0.6114 0.5058 0.111 Uiso 0.269(7) 1 calc PR A 2

loop_
_atom_site_aniso_label
_atom_site_aniso_U_11
_atom_site_aniso_U_22
_atom_site_aniso_U_33
_atom_site_aniso_U_23
_atom_site_aniso_U_13
_atom_site_aniso_U_12
Rh1 0.01838(8) 0.02291(9) 0.02779(9) 0.00090(8) -0.00140(8) 0.00043(8)
Cl1 0.0236(3) 0.0302(3) 0.0429(4) 0.0045(3) 0.0023(3) 0.0052(2)
Cl2 0.0309(4) 0.0382(4) 0.0318(3) 0.0078(3) 0.0024(3) 0.0009(3)
Cl3 0.0271(3) 0.0295(3) 0.0393(4) 0.0074(3) 0.0039(3) -0.0003(3)
S1 0.0278(4) 0.0308(4) 0.0391(4) -0.0065(3) -0.0061(3) 0.0008(3)
S2 0.0226(3) 0.0286(3) 0.0322(3) -0.0017(3) -0.0015(3) -0.0024(3)
N1 0.0205(10) 0.0250(10) 0.0316(11) 0.0031(10) -0.0022(10) -0.0011(8)
C1 0.0227(14) 0.0398(17) 0.065(2) -0.0127(15) -0.0067(15) -0.0024(13)
C2 0.0223(12) 0.0326(13) 0.0374(14) 0.0044(12) -0.0019(11) -0.0009(12)
C3 0.0216(13) 0.0410(16) 0.0459(18) 0.0083(12) -0.0016(13) -0.0032(13)
C4 0.0245(13) 0.0357(15) 0.0541(19) 0.0074(13) 0.0098(14) 0.0089(12)
C5 0.0347(16) 0.0270(14) 0.0433(16) 0.0044(12) 0.0063(13) 0.0054(12)
C6 0.0266(14) 0.0250(13) 0.0304(14) 0.0040(11) 0.0027(11) 0.0015(11)
C7 0.0322(16) 0.0240(13) 0.0443(17) 0.0015(12) 0.0001(13) 0.0014(11)
C8 0.058(2) 0.057(2) 0.0360(17) -0.0048(16) -0.0175(16) 0.0109(18)
C9 0.074(5) 0.071(4) 0.027(2) -0.012(2) 0.002(3) -0.003(4)
C10 0.078(5) 0.062(4) 0.101(5) -0.043(4) 0.009(4) -0.015(4)
C11 0.091(4) 0.120(5) 0.066(3) -0.022(3) 0.004(3) 0.036(3)
C12 0.117(4) 0.056(3) 0.062(3) -0.005(2) -0.005(3) 0.005(3)
C13 0.072(3) 0.074(3) 0.111(4) 0.032(3) 0.018(3) 0.005(3)
C14 0.0337(15) 0.0454(17) 0.0338(16) -0.0013(13) -0.0005(13) -0.0028(13)
C15 0.0494(18) 0.063(2) 0.0389(17) 0.0040(19) -0.0082(15) 0.0048(16)
C16 0.061(2) 0.079(3) 0.043(2) 0.0027(19) -0.0009(19) 0.028(2)
C17 0.068(3) 0.068(3) 0.054(2) -0.0057(19) -0.009(2) 0.012(2)
C18 0.049(2) 0.145(5) 0.077(3) -0.031(3) 0.019(2) -0.016(3)
C19 0.064(3) 0.128(4) 0.063(3) -0.004(3) 0.001(2) 0.026(3)
C10' 0.040(7) 0.042(7) 0.033(6) -0.009(5) -0.001(6) 0.001(6)
C9' 0.048(8) 0.050(8) 0.029(6) -0.005(6) -0.009(6) 0.000(7)
C8' 0.058(2) 0.057(2) 0.0360(17) -0.0048(16) -0.0175(16) 0.0109(18)
C11' 0.091(4) 0.120(5) 0.066(3) -0.022(3) 0.004(3) 0.036(3)

loop_
_atom_type_symbol
_atom_type_description
_atom_type_scat_dispersion_real
_atom_type_scat_dispersion_imag
_atom_type_scat_source
C C 0.0033 0.0016 'International Tables Vol C Tables 4.2.6.8 and 6.1.1.4'
H H 0.0000 0.0000 'International Tables Vol C Tables 4.2.6.8 and 6.1.1.4'
N N 0.0061 0.0033 'International Tables Vol C Tables 4.2.6.8 and 6.1.1.4'
S S 0.1246 0.1234 'International Tables Vol C Tables 4.2.6.8 and 6.1.1.4'
Cl Cl 0.1484 0.1585 'International Tables Vol C Tables 4.2.6.8 and 6.1.1.4'
Rh Rh -1.1178 0.9187 'International Tables Vol C Tables 4.2.6.8 and 6.1.1.4'

loop_
_geom_angle_atom_site_label_1
_geom_angle_atom_site_label_2
_geom_angle_atom_site_label_3
_geom_angle
N1 Rh1 S2 86.01(7)
N1 Rh1 S1 85.68(7)
S2 Rh1 S1 171.63(3)
N1 Rh1 Cl2 89.72(7)
S2 Rh1 Cl2 82.52(3)
S1 Rh1 Cl2 96.52(3)
N1 Rh1 Cl3 87.77(7)
S2 Rh1 Cl3 97.28(3)
S1 Rh1 Cl3 83.32(3)
Cl2 Rh1 Cl3 177.50(3)
N1 Rh1 Cl1 179.12(8)
S2 Rh1 Cl1 93.54(3)
S1 Rh1 Cl1 94.78(3)
Cl2 Rh1 Cl1 90.96(3)
Cl3 Rh1 Cl1 91.54(3)
C8 S1 C1 101.80(17)
C8 S1 Rh1 110.95(13)
C1 S1 Rh1 96.03(10)
C7 S2 C14 99.31(14)
C7 S2 Rh1 95.25(10)
C14 S2 Rh1 112.53(11)
C2 N1 C6 120.3(2)
C2 N1 Rh1 120.35(18)
C6 N1 Rh1 119.22(17)
C2 C1 S1 114.0(2)
C2 C1 H1A 108.8
S1 C1 H1A 108.8
C2 C1 H1B 108.8
S1 C1 H1B 108.8
H1A C1 H1B 107.7
N1 C2 C3 120.7(3)
N1 C2 C1 118.3(2)
C3 C2 C1 120.9(3)
C4 C3 C2 119.4(3)
C4 C3 H3 120.3
C2 C3 H3 120.3
C3 C4 C5 119.4(3)
C3 C4 H4 120.3
C5 C4 H4 120.3
C6 C5 C4 119.6(3)
C6 C5 H5 120.2
C4 C5 H5 120.2
N1 C6 C5 120.5(3)
N1 C6 C7 117.4(2)
C5 C6 C7 122.1(2)
C6 C7 S2 113.80(19)
C6 C7 H7A 108.8
S2 C7 H7A 108.8
C6 C7 H7B 108.8
S2 C7 H7B 108.8
H7A C7 H7B 107.7
C9 C8 S1 108.5(3)
C9 C8 H8A 110.0
S1 C8 H8A 110.0
C9 C8 H8B 110.0
S1 C8 H8B 110.0
H8A C8 H8B 108.4
C10 C9 C8 112.6(6)
C10 C9 H9A 109.1
C8 C9 H9A 109.1
C10 C9 H9B 109.1
C8 C9 H9B 109.1
H9A C9 H9B 107.8
C9 C10 C11 108.0(5)
C9 C10 H10A 110.1
C11 C10 H10A 110.1
C9 C10 H10B 110.1
C11 C10 H10B 110.1
H10A C10 H10B 108.4
C12 C11 C10 125.6(4)
C12 C11 H11A 105.9
C10 C11 H11A 105.9
C12 C11 H11B 105.9
C10 C11 H11B 105.9
H11A C11 H11B 106.2
C11 C12 C13 113.9(4)
C11 C12 H12A 108.8
C13 C12 H12A 108.8
C11 C12 H12B 108.8
C13 C12 H12B 108.8
H12A C12 H12B 107.7
C12 C13 H13A 109.5
C12 C13 H13B 109.5
H13A C13 H13B 109.5
C12 C13 H13C 109.5
H13A C13 H13C 109.5
H13B C13 H13C 109.5
C15 C14 S2 111.8(2)
C15 C14 H14A 109.3
S2 C14 H14A 109.3
C15 C14 H14B 109.3
S2 C14 H14B 109.3
H14A C14 H14B 107.9
C14 C15 C16 112.2(3)
C14 C15 H15A 109.2
C16 C15 H15A 109.2
C14 C15 H15B 109.2
C16 C15 H15B 109.2
H15A C15 H15B 107.9
C17 C16 C15 111.4(3)
C17 C16 H16A 109.4
C15 C16 H16A 109.4
C17 C16 H16B 109.4
C15 C16 H16B 109.4
H16A C16 H16B 108.0
C16 C17 C18 113.0(4)
C16 C17 H17A 109.0
C18 C17 H17A 109.0
C16 C17 H17B 109.0
C18 C17 H17B 109.0
H17A C17 H17B 107.8
C17 C18 C19 111.8(4)
C17 C18 H18A 109.3
C19 C18 H18A 109.3
C17 C18 H18B 109.3
C19 C18 H18B 109.3
H18A C18 H18B 107.9
C18 C19 H19A 109.5
C18 C19 H19B 109.5
H19A C19 H19B 109.5
C18 C19 H19C 109.5
H19A C19 H19C 109.5
H19B C19 H19C 109.5
C9' C10' H10C 110.3
C9' C10' H10D 110.3
H10C C10' H10D 108.6
C10' C9' H9'1 109.2
C10' C9' H9'2 109.2
H9'1 C9' H9'2 107.9

loop_
_geom_bond_atom_site_label_1
_geom_bond_atom_site_label_2
_geom_bond_distance
Rh1 N1 2.011(2)
Rh1 S2 2.3176(7)
Rh1 S1 2.3283(7)
Rh1 Cl2 2.3439(7)
Rh1 Cl3 2.3497(7)
Rh1 Cl1 2.3568(7)
S1 C8 1.819(3)
S1 C1 1.826(3)
S2 C7 1.807(3)
S2 C14 1.814(3)
N1 C2 1.349(3)
N1 C6 1.357(3)
C1 C2 1.504(4)
C1 H1A 0.9900
C1 H1B 0.9900
C2 C3 1.389(4)
C3 C4 1.374(4)
C3 H3 0.9500
C4 C5 1.385(4)
C4 H4 0.9500
C5 C6 1.380(4)
C5 H5 0.9500
C6 C7 1.487(4)
C7 H7A 0.9900
C7 H7B 0.9900
C8 C9 1.568(7)
C8 H8A 0.9900
C8 H8B 0.9900
C9 C10 1.511(9)
C9 H9A 0.9900
C9 H9B 0.9900
C10 C11 1.548(8)
C10 H10A 0.9900
C10 H10B 0.9900
C11 C12 1.469(6)
C11 H11A 0.9900
C11 H11B 0.9900
C12 C13 1.517(6)
C12 H12A 0.9900
C12 H12B 0.9900
C13 H13A 0.9800
C13 H13B 0.9800
C13 H13C 0.9800
C14 C15 1.496(4)
C14 H14A 0.9900
C14 H14B 0.9900
C15 C16 1.575(5)
C15 H15A 0.9900
C15 H15B 0.9900
C16 C17 1.504(5)
C16 H16A 0.9900
C16 H16B 0.9900
C17 C18 1.506(6)
C17 H17A 0.9900
C17 H17B 0.9900
C18 C19 1.526(7)
C18 H18A 0.9900
C18 H18B 0.9900
C19 H19A 0.9800
C19 H19B 0.9800
C19 H19C 0.9800
C10' C9' 1.56(2)
C10' H10C 0.9900
C10' H10D 0.9900
C9' H9'1 0.9900
C9' H9'2 0.9900

loop_
_geom_torsion_atom_site_label_1
_geom_torsion_atom_site_label_2
_geom_torsion_atom_site_label_3
_geom_torsion_atom_site_label_4
_geom_torsion
N1 Rh1 S1 C8 -86.96(14)
S2 Rh1 S1 C8 -80.6(2)
Cl2 Rh1 S1 C8 2.27(13)
Cl3 Rh1 S1 C8 -175.22(13)
Cl1 Rh1 S1 C8 93.79(13)
N1 Rh1 S1 C1 18.15(14)
S2 Rh1 S1 C1 24.5(2)
Cl2 Rh1 S1 C1 107.37(12)
Cl3 Rh1 S1 C1 -70.11(12)
Cl1 Rh1 S1 C1 -161.11(12)
N1 Rh1 S2 C7 18.65(12)
S1 Rh1 S2 C7 12.3(2)
Cl2 Rh1 S2 C7 -71.60(10)
Cl3 Rh1 S2 C7 105.89(10)
Cl1 Rh1 S2 C7 -162.10(10)
N1 Rh1 S2 C14 -83.70(13)
S1 Rh1 S2 C14 -90.1(2)
Cl2 Rh1 S2 C14 -173.95(11)
Cl3 Rh1 S2 C14 3.54(11)
Cl1 Rh1 S2 C14 95.55(11)
S2 Rh1 N1 C2 167.2(2)
S1 Rh1 N1 C2 -13.7(2)
Cl2 Rh1 N1 C2 -110.2(2)
Cl3 Rh1 N1 C2 69.8(2)
Cl1 Rh1 N1 C2 108(4)
S2 Rh1 N1 C6 -8.4(2)
S1 Rh1 N1 C6 170.7(2)
Cl2 Rh1 N1 C6 74.2(2)
Cl3 Rh1 N1 C6 -105.8(2)
Cl1 Rh1 N1 C6 -68(4)
C8 S1 C1 C2 89.4(3)
Rh1 S1 C1 C2 -23.5(2)
C6 N1 C2 C3 -0.2(4)
Rh1 N1 C2 C3 -175.8(2)
C6 N1 C2 C1 176.2(3)
Rh1 N1 C2 C1 0.6(4)
S1 C1 C2 N1 18.2(4)
S1 C1 C2 C3 -165.5(2)
N1 C2 C3 C4 2.7(4)
C1 C2 C3 C4 -173.6(3)
C2 C3 C4 C5 -2.0(4)
C3 C4 C5 C6 -1.0(4)
C2 N1 C6 C5 -2.9(4)
Rh1 N1 C6 C5 172.7(2)
C2 N1 C6 C7 174.5(3)
Rh1 N1 C6 C7 -9.9(3)
C4 C5 C6 N1 3.6(4)
C4 C5 C6 C7 -173.8(3)
N1 C6 C7 S2 28.9(3)
C5 C6 C7 S2 -153.7(2)
C14 S2 C7 C6 84.7(2)
Rh1 S2 C7 C6 -29.2(2)
C1 S1 C8 C9 -178.3(3)
Rh1 S1 C8 C9 -77.0(3)
S1 C8 C9 C10 -65.7(5)
C8 C9 C10 C11 -175.4(4)
C9 C10 C11 C12 -69.9(9)
C10 C11 C12 C13 -164.9(6)
C7 S2 C14 C15 174.2(2)
Rh1 S2 C14 C15 -86.1(2)
S2 C14 C15 C16 -58.2(4)
C14 C15 C16 C17 -164.7(3)
C15 C16 C17 C18 -173.7(4)
C16 C17 C18 C19 174.1(4)
